data_7031522
loop_
_publ_author_name
'Winkel, Russell W.'
'Dubinina, Galyna G.'
'Abboud, Khalil A.'
'Schanze, Kirk S.'

_publ_section_title
;
 Photophysical properties of trans-platinum acetylide complexes featuring
 N-heterocyclic carbene ligands.
;
_journal_issue 47
_journal_name_full 'Dalton transactions (Cambridge, England : 2003)'
_journal_page_first 17712
_journal_page_last 17720
_journal_paper_doi 10.1039/c4dt01520g
_journal_volume 43
_journal_year 2014
_chemical_formula_moiety 'C82 H88 N6 Pt S2, 2(C H2 Cl2)'
_chemical_formula_sum 'C84 H92 Cl4 N6 Pt S2'
_chemical_formula_weight 1586.65
_chemical_name_systematic
; 
 ? 
;
_space_group_IT_number 14
_symmetry_cell_setting monoclinic
_symmetry_space_group_name_Hall '-P 2ybc'
_symmetry_space_group_name_H-M 'P 1 21/c 1'
_atom_sites_solution_hydrogens geom
_atom_sites_solution_primary direct
_atom_sites_solution_secondary difmap
_audit_creation_method SHELXL-97
_audit_update_record
;
2011-08-25 # Formatted by publCIF
;
_cell_angle_alpha 90.00
_cell_angle_beta 92.455(2)
_cell_angle_gamma 90.00
_cell_formula_units_Z 2
_cell_length_a 8.2552(7)
_cell_length_b 27.997(2)
_cell_length_c 16.4264(14)
_cell_measurement_reflns_used 9895
_cell_measurement_temperature 100(2)
_cell_measurement_theta_max 28.14
_cell_measurement_theta_min 2.47
_cell_volume 3793.0(5)
_computing_cell_refinement 'Bruker APEX2'
_computing_data_collection 'Bruker APEX2 DUO(Bruker, 2008)'
_computing_data_reduction 'Bruker SAINT (Bruker, 2008)'
_computing_molecular_graphics 'Bruker SHELXTL'
_computing_publication_material 'Bruker SHELXTL'
_computing_structure_refinement 'Bruker SHELXTL'
_computing_structure_solution 'Bruker SHELXTL (Bruker, 2008)'
_diffrn_ambient_temperature 100(2)
_diffrn_measured_fraction_theta_full 0.998
_diffrn_measured_fraction_theta_max 0.998
_diffrn_measurement_device_type 'Bruker APEX-II DUO'
_diffrn_measurement_method 'phi and omega scans'
_diffrn_radiation_monochromator graphite
_diffrn_radiation_source 'fine-focus sealed tube'
_diffrn_radiation_type MoK\a
_diffrn_radiation_wavelength 0.71073
_diffrn_reflns_av_R_equivalents 0.0320
_diffrn_reflns_av_sigmaI/netI 0.0427
_diffrn_reflns_limit_h_max 8
_diffrn_reflns_limit_h_min -10
_diffrn_reflns_limit_k_max 36
_diffrn_reflns_limit_k_min -35
_diffrn_reflns_limit_l_max 21
_diffrn_reflns_limit_l_min -21
_diffrn_reflns_number 34768
_diffrn_reflns_theta_full 27.50
_diffrn_reflns_theta_max 27.50
_diffrn_reflns_theta_min 1.45
_exptl_absorpt_coefficient_mu 2.094
_exptl_absorpt_correction_T_max 0.8724
_exptl_absorpt_correction_T_min 0.6378
_exptl_absorpt_correction_type numerical
_exptl_absorpt_process_details 'based on measured indexed crystal faces, Bruker SHELXTL  v6.14 (Bruker 2008)'
_exptl_crystal_colour colourless
_exptl_crystal_density_diffrn 1.389
_exptl_crystal_density_method 'not measured'
_exptl_crystal_description irregular
_exptl_crystal_F_000 1632
_exptl_crystal_size_max 0.24
_exptl_crystal_size_mid 0.10
_exptl_crystal_size_min 0.07
_refine_diff_density_max 1.607
_refine_diff_density_min -0.764
_refine_diff_density_rms 0.087
_refine_ls_extinction_method none
_refine_ls_goodness_of_fit_ref 1.036
_refine_ls_hydrogen_treatment constr
_refine_ls_matrix_type full
_refine_ls_number_parameters 422
_refine_ls_number_reflns 8708
_refine_ls_number_restraints 36
_refine_ls_restrained_S_all 1.046
_refine_ls_R_factor_all 0.0673
_refine_ls_R_factor_gt 0.0420
_refine_ls_shift/su_max 0.001
_refine_ls_shift/su_mean 0.000
_refine_ls_structure_factor_coef Fsqd
_refine_ls_weighting_details 'calc w=1/[\s^2^(Fo^2^)+(0.0548P)^2^+3.8843P] where P=(Fo^2^+2Fc^2^)/3'
_refine_ls_weighting_scheme calc
_refine_ls_wR_factor_gt 0.1037
_refine_ls_wR_factor_ref 0.1111
_reflns_number_gt 6184
_reflns_number_total 8708
_reflns_threshold_expression I>2\s(I)
_cod_data_source_file c4dt01520g2.cif
_cod_data_source_block wink3_(ICy)2Pt(BTF)2_2b
_cod_depositor_comments
;
The following automatic conversions were performed:

'_symmetry_cell_setting' value 'Monoclinic' changed to 'monoclinic'
according to
/usr/data/users/saulius/crontab/automatic-downloads/rss-feeds/RSC/lib/dictionaries/cif_core.dic
dictionary named 'cif_core.dic' version 2.4.2 from 2011-04-26.

Automatic conversion script
Id: cif_fix_values 2281 2013-09-26 08:29:07Z andrius 

 Adding full bibliography for 7031521--7031524.cif.
;
_cod_original_cell_volume 3793.1(6)
_cod_original_sg_symbol_H-M P21/c
_cod_database_code 7031522

loop_
_symmetry_equiv_pos_as_xyz
'x, y, z'
'-x, y+1/2, -z+1/2'
'-x, -y, -z'
'x, -y-1/2, z-1/2'

loop_
_atom_site_label
_atom_site_type_symbol
_atom_site_fract_x
_atom_site_fract_y
_atom_site_fract_z
_atom_site_U_iso_or_equiv
_atom_site_adp_type
_atom_site_occupancy
_atom_site_symmetry_multiplicity
_atom_site_calc_flag
_atom_site_refinement_flags
_atom_site_disorder_assembly
_atom_site_disorder_group
Pt1 Pt 0.5000 0.0000 0.0000 0.03479(8) Uani 1 2 d S . .
S1 S 0.71148(15) 0.47202(4) 0.01549(6) 0.0386(3) Uani 1 1 d . . .
Cl1 Cl 0.41441(16) 0.60191(5) 0.17848(7) 0.0527(3) Uani 1 1 d . . .
Cl2 Cl 0.6333(2) 0.67316(5) 0.25047(9) 0.0732(4) Uani 1 1 d . . .
N1 N 0.2993(5) -0.01286(13) 0.1475(2) 0.0395(9) Uani 1 1 d . A .
N2 N 0.1992(6) 0.04303(14) 0.0707(2) 0.0540(11) Uani 1 1 d . . .
N3 N 0.9525(4) 0.46940(12) 0.1231(2) 0.0351(8) Uani 1 1 d . . .
C1 C 0.3214(6) 0.01153(15) 0.0772(3) 0.0402(11) Uani 1 1 d . A .
C2 C 0.1623(7) 0.00412(17) 0.1844(3) 0.0529(13) Uani 1 1 d . . .
H2A H 0.1213 -0.0064 0.2345 0.063 Uiso 1 1 calc R A .
C3 C 0.0992(7) 0.0385(2) 0.1352(3) 0.0628(15) Uani 1 1 d . A .
H3A H 0.0034 0.0563 0.1435 0.075 Uiso 1 1 calc R . .
C4 C 0.4222(5) -0.04492(15) 0.1843(2) 0.0367(10) Uani 1 1 d D . .
H4A H 0.5040 -0.0509 0.1423 0.044 Uiso 1 1 calc R A .
C5 C 0.5100(6) -0.02035(19) 0.2557(3) 0.0513(12) Uani 1 1 d D A .
H5A H 0.5584 0.0099 0.2370 0.062 Uiso 1 1 calc R . .
H5B H 0.4315 -0.0124 0.2976 0.062 Uiso 1 1 calc R . .
C6 C 0.6413(7) -0.05190(19) 0.2926(3) 0.0586(14) Uani 1 1 d D . .
H6A H 0.6915 -0.0359 0.3412 0.070 Uiso 1 1 calc R A .
H6B H 0.7265 -0.0564 0.2527 0.070 Uiso 1 1 calc R . .
C7 C 0.5776(6) -0.10021(18) 0.3173(3) 0.0502(12) Uani 1 1 d D A .
H7A H 0.5039 -0.0962 0.3627 0.060 Uiso 1 1 calc R . .
H7B H 0.6693 -0.1206 0.3367 0.060 Uiso 1 1 calc R . .
C8 C 0.4862(6) -0.12479(17) 0.2455(3) 0.0536(13) Uani 1 1 d D . .
H8A H 0.4363 -0.1547 0.2648 0.064 Uiso 1 1 calc R A .
H8B H 0.5640 -0.1334 0.2037 0.064 Uiso 1 1 calc R . .
C9 C 0.3533(6) -0.09252(15) 0.2069(3) 0.0434(11) Uani 1 1 d D A .
H9A H 0.3048 -0.1082 0.1575 0.052 Uiso 1 1 calc R . .
H9B H 0.2665 -0.0878 0.2459 0.052 Uiso 1 1 calc R . .
C10 C 0.2074(11) 0.0796(3) 0.0022(5) 0.0592(8) Uiso 0.647(6) 1 d PD A 1
H10A H 0.3144 0.0747 -0.0229 0.071 Uiso 0.647(6) 1 calc PR A 1
C11 C 0.2112(17) 0.1288(3) 0.0373(6) 0.0592(8) Uiso 0.647(6) 1 d PD A 1
H11A H 0.3105 0.1326 0.0728 0.071 Uiso 0.647(6) 1 calc PR A 1
H11B H 0.1164 0.1332 0.0715 0.071 Uiso 0.647(6) 1 calc PR A 1
C12 C 0.2088(11) 0.1670(3) -0.0295(6) 0.0592(8) Uiso 0.647(6) 1 d PD A 1
H12A H 0.2085 0.1992 -0.0045 0.071 Uiso 0.647(6) 1 calc PR A 1
H12B H 0.3069 0.1641 -0.0617 0.071 Uiso 0.647(6) 1 calc PR A 1
C13 C 0.0604(10) 0.1608(3) -0.0839(5) 0.0592(8) Uiso 0.647(6) 1 d PD A 1
H13A H 0.0569 0.1850 -0.1280 0.071 Uiso 0.647(6) 1 calc PR A 1
H13B H -0.0389 0.1638 -0.0526 0.071 Uiso 0.647(6) 1 calc PR A 1
C14 C 0.0756(11) 0.1080(3) -0.1209(5) 0.0592(8) Uiso 0.647(6) 1 d PD A 1
H14A H -0.0198 0.1022 -0.1581 0.071 Uiso 0.647(6) 1 calc PR A 1
H14B H 0.1730 0.1070 -0.1540 0.071 Uiso 0.647(6) 1 calc PR A 1
C15 C 0.0878(11) 0.0658(3) -0.0574(5) 0.0592(8) Uiso 0.647(6) 1 d PD A 1
H15A H -0.0177 0.0608 -0.0322 0.071 Uiso 0.647(6) 1 calc PR A 1
H15B H 0.1195 0.0358 -0.0844 0.071 Uiso 0.647(6) 1 calc PR A 1
C10' C 0.1516(19) 0.0812(5) 0.0138(9) 0.0592(8) Uiso 0.353(6) 1 d PD A 2
C11' C 0.201(3) 0.1279(6) 0.0504(10) 0.0592(8) Uiso 0.353(6) 1 d PD A 2
H11C H 0.3203 0.1285 0.0588 0.071 Uiso 0.353(6) 1 calc PR A 2
H11D H 0.1533 0.1309 0.1045 0.071 Uiso 0.353(6) 1 calc PR A 2
C12' C 0.149(2) 0.1699(5) -0.0008(8) 0.0592(8) Uiso 0.353(6) 1 d PD A 2
H12C H 0.0305 0.1747 0.0015 0.071 Uiso 0.353(6) 1 calc PR A 2
H12D H 0.2042 0.1992 0.0196 0.071 Uiso 0.353(6) 1 calc PR A 2
C13' C 0.1932(18) 0.1601(5) -0.0850(8) 0.0592(8) Uiso 0.353(6) 1 d PD A 2
H13C H 0.2958 0.1419 -0.0873 0.071 Uiso 0.353(6) 1 calc PR A 2
H13D H 0.2002 0.1896 -0.1178 0.071 Uiso 0.353(6) 1 calc PR A 2
C14' C 0.0419(18) 0.1290(6) -0.1114(9) 0.0592(8) Uiso 0.353(6) 1 d PD A 2
H14C H 0.0528 0.1173 -0.1677 0.071 Uiso 0.353(6) 1 calc PR A 2
H14D H -0.0577 0.1486 -0.1100 0.071 Uiso 0.353(6) 1 calc PR A 2
C15' C 0.0294(19) 0.0848(5) -0.0503(9) 0.0592(8) Uiso 0.353(6) 1 d PD A 2
H15C H -0.0774 0.0864 -0.0253 0.071 Uiso 0.353(6) 1 calc PR A 2
H15D H 0.0315 0.0551 -0.0829 0.071 Uiso 0.353(6) 1 calc PR A 2
C16 C 0.6082(5) 0.06025(15) 0.0412(3) 0.0373(10) Uani 1 1 d . . .
C17 C 0.6615(5) 0.09743(15) 0.0631(2) 0.0336(9) Uani 1 1 d . . .
C18 C 0.7173(5) 0.14571(14) 0.0795(2) 0.0332(9) Uani 1 1 d . . .
C19 C 0.8218(5) 0.15716(15) 0.1457(2) 0.0347(9) Uani 1 1 d . . .
H19A H 0.8563 0.1326 0.1824 0.042 Uiso 1 1 calc R . .
C20 C 0.8762(5) 0.20311(15) 0.1590(2) 0.0365(10) Uani 1 1 d . . .
H20A H 0.9497 0.2100 0.2035 0.044 Uiso 1 1 calc R . .
C21 C 0.8226(5) 0.23909(14) 0.1069(2) 0.0323(9) Uani 1 1 d . . .
C22 C 0.8522(5) 0.29096(14) 0.1079(2) 0.0318(9) Uani 1 1 d . . .
C23 C 0.9499(5) 0.31939(15) 0.1593(2) 0.0347(9) Uani 1 1 d . . .
H23A H 1.0156 0.3053 0.2017 0.042 Uiso 1 1 calc R . .
C24 C 0.9501(5) 0.36823(15) 0.1479(2) 0.0336(9) Uani 1 1 d . . .
H24A H 1.0175 0.3877 0.1824 0.040 Uiso 1 1 calc R . .
C25 C 0.8535(5) 0.38937(14) 0.0867(2) 0.0321(9) Uani 1 1 d . . .
C26 C 0.7589(5) 0.36093(14) 0.0337(2) 0.0334(9) Uani 1 1 d . . .
H26A H 0.6949 0.3751 -0.0092 0.040 Uiso 1 1 calc R . .
C27 C 0.7590(5) 0.31186(14) 0.0440(2) 0.0329(9) Uani 1 1 d . . .
C28 C 0.6704(5) 0.27392(14) -0.0071(2) 0.0346(9) Uani 1 1 d . B .
C29 C 0.7156(5) 0.22892(14) 0.0404(2) 0.0313(9) Uani 1 1 d . . .
C30 C 0.6638(5) 0.18285(15) 0.0272(2) 0.0352(9) Uani 1 1 d . . .
H30A H 0.5912 0.1760 -0.0177 0.042 Uiso 1 1 calc R . .
C31 C 0.7402(6) 0.27340(15) -0.0934(3) 0.0437(11) Uani 1 1 d . . .
H31A H 0.7153 0.3046 -0.1194 0.052 Uiso 0.576(7) 1 calc PR B 1
H31B H 0.8597 0.2710 -0.0868 0.052 Uiso 0.576(7) 1 calc PR B 1
H31C H 0.6870 0.2471 -0.1246 0.052 Uiso 0.424(7) 1 calc PR B 2
H31D H 0.7080 0.3036 -0.1209 0.052 Uiso 0.424(7) 1 calc PR B 2
C32 C 0.6825(10) 0.2348(3) -0.1513(5) 0.0442(15) Uiso 0.576(7) 1 d P B 1
H32A H 0.7346 0.2386 -0.2034 0.066 Uiso 0.576(7) 1 calc PR B 1
H32B H 0.5646 0.2370 -0.1602 0.066 Uiso 0.576(7) 1 calc PR B 1
H32C H 0.7106 0.2035 -0.1281 0.066 Uiso 0.576(7) 1 calc PR B 1
C32' C 0.9170(13) 0.2679(4) -0.0993(7) 0.0442(15) Uiso 0.424(7) 1 d P B 2
H32D H 0.9445 0.2681 -0.1567 0.066 Uiso 0.424(7) 1 calc PR B 2
H32E H 0.9515 0.2376 -0.0743 0.066 Uiso 0.424(7) 1 calc PR B 2
H32F H 0.9725 0.2944 -0.0708 0.066 Uiso 0.424(7) 1 calc PR B 2
C33 C 0.4866(6) 0.28231(17) -0.0132(3) 0.0451(12) Uani 1 1 d . . .
H33A H 0.4653 0.3134 -0.0404 0.054 Uiso 1 1 calc R B .
H33B H 0.4361 0.2571 -0.0481 0.054 Uiso 1 1 calc R . .
C34 C 0.4056(6) 0.28237(19) 0.0676(3) 0.0553(14) Uani 1 1 d . B .
H34A H 0.2889 0.2876 0.0584 0.083 Uiso 1 1 calc R . .
H34B H 0.4516 0.3080 0.1021 0.083 Uiso 1 1 calc R . .
H34C H 0.4239 0.2516 0.0947 0.083 Uiso 1 1 calc R . .
C35 C 0.8527(5) 0.44195(14) 0.0803(2) 0.0309(9) Uani 1 1 d . . .
C36 C 0.7910(5) 0.52576(15) 0.0501(2) 0.0348(10) Uani 1 1 d . . .
C37 C 0.7464(6) 0.57277(16) 0.0281(3) 0.041(1) Uani 1 1 d . . .
H37A H 0.6592 0.5788 -0.0101 0.049 Uiso 1 1 calc R . .
C38 C 0.8339(6) 0.60949(16) 0.0639(3) 0.0418(11) Uani 1 1 d . . .
H38A H 0.8076 0.6414 0.0491 0.050 Uiso 1 1 calc R . .
C39 C 0.9597(6) 0.60136(16) 0.1214(3) 0.0417(11) Uani 1 1 d . . .
H39A H 1.0157 0.6277 0.1458 0.050 Uiso 1 1 calc R . .
C40 C 1.0035(6) 0.55580(16) 0.1430(3) 0.0436(11) Uani 1 1 d . . .
H40A H 1.0891 0.5502 0.1823 0.052 Uiso 1 1 calc R . .
C41 C 0.9188(5) 0.51721(15) 0.1055(3) 0.0327(9) Uani 1 1 d . . .
C42 C 0.5731(6) 0.61287(18) 0.2502(3) 0.0489(12) Uani 1 1 d . . .
H42A H 0.6669 0.5925 0.2378 0.059 Uiso 1 1 calc R . .
H42B H 0.5379 0.6041 0.3051 0.059 Uiso 1 1 calc R . .

loop_
_atom_site_aniso_label
_atom_site_aniso_U_11
_atom_site_aniso_U_22
_atom_site_aniso_U_33
_atom_site_aniso_U_23
_atom_site_aniso_U_13
_atom_site_aniso_U_12
Pt1 0.05168(16) 0.02828(12) 0.02442(11) -0.00058(10) 0.00170(8) -0.00740(12)
S1 0.0534(7) 0.0318(6) 0.0301(5) -0.0041(4) -0.0024(5) -0.0022(5)
Cl1 0.0646(8) 0.0521(7) 0.0404(6) 0.0003(5) -0.0073(6) -0.0016(6)
Cl2 0.1017(12) 0.0553(8) 0.0610(8) -0.0007(7) -0.0133(8) -0.0158(8)
N1 0.049(2) 0.035(2) 0.0351(19) -0.0004(14) 0.0091(17) 0.0003(16)
N2 0.078(3) 0.038(2) 0.047(2) 0.0030(18) 0.007(2) 0.013(2)
N3 0.045(2) 0.0271(19) 0.0329(18) 0.0007(15) 0.0009(16) -0.0041(16)
C1 0.057(3) 0.031(2) 0.033(2) -0.0046(16) 0.004(2) -0.0087(19)
C2 0.058(3) 0.050(3) 0.052(3) 0.001(2) 0.021(2) 0.003(3)
C3 0.074(4) 0.051(3) 0.064(3) 0.001(3) 0.013(3) 0.023(3)
C4 0.047(3) 0.039(2) 0.0253(19) 0.0015(17) 0.0111(18) -0.003(2)
C5 0.061(3) 0.049(3) 0.045(3) 0.000(2) 0.004(2) -0.013(3)
C6 0.063(4) 0.071(4) 0.041(3) 0.008(3) -0.006(2) -0.025(3)
C7 0.042(3) 0.058(3) 0.051(3) 0.010(2) -0.003(2) -0.006(2)
C8 0.060(3) 0.040(3) 0.062(3) 0.007(2) 0.006(3) -0.001(2)
C9 0.052(3) 0.039(2) 0.040(2) 0.001(2) 0.002(2) -0.007(2)
C16 0.043(3) 0.035(2) 0.034(2) 0.0033(18) 0.0042(18) 0.004(2)
C17 0.034(2) 0.038(2) 0.028(2) -0.0023(17) 0.0004(17) 0.0039(19)
C18 0.036(2) 0.030(2) 0.034(2) -0.0017(17) 0.0052(18) 0.0025(18)
C19 0.042(3) 0.030(2) 0.033(2) -0.0002(17) 0.0027(18) 0.0031(18)
C20 0.041(3) 0.035(2) 0.032(2) -0.0025(17) -0.0037(18) 0.0009(19)
C21 0.036(2) 0.029(2) 0.032(2) -0.0052(16) 0.0024(17) -0.0017(17)
C22 0.038(2) 0.030(2) 0.0281(19) -0.0008(16) 0.0055(17) 0.0000(18)
C23 0.036(2) 0.035(2) 0.033(2) -0.0016(17) -0.0036(17) -0.0008(18)
C24 0.033(2) 0.036(2) 0.031(2) -0.0014(17) 0.0008(17) -0.0049(18)
C25 0.036(2) 0.031(2) 0.029(2) -0.0032(16) 0.0101(18) -0.0029(18)
C26 0.038(2) 0.033(2) 0.029(2) -0.0036(16) 0.0008(17) 0.0031(18)
C27 0.040(2) 0.030(2) 0.029(2) -0.0062(16) -0.0001(17) 0.0001(18)
C28 0.045(3) 0.027(2) 0.032(2) -0.0056(16) -0.0050(18) 0.0009(18)
C29 0.037(2) 0.029(2) 0.0286(19) -0.0023(16) 0.0014(17) 0.0048(17)
C30 0.037(2) 0.034(2) 0.034(2) -0.0088(17) -0.0018(18) -0.0001(18)
C31 0.074(4) 0.028(2) 0.029(2) -0.0036(17) -0.003(2) 0.000(2)
C33 0.052(3) 0.028(2) 0.054(3) -0.0043(19) -0.012(2) 0.005(2)
C34 0.047(3) 0.049(3) 0.071(4) -0.023(3) 0.001(3) 0.004(2)
C35 0.035(2) 0.033(2) 0.0252(18) -0.0002(16) 0.0083(16) -0.0019(18)
C36 0.050(3) 0.034(2) 0.0209(18) -0.0037(16) 0.0079(18) -0.005(2)
C37 0.049(3) 0.036(2) 0.038(2) -0.0004(19) 0.001(2) 0.001(2)
C38 0.055(3) 0.028(2) 0.043(3) -0.0002(19) 0.010(2) 0.000(2)
C39 0.048(3) 0.033(2) 0.044(3) -0.0054(19) 0.007(2) -0.010(2)
C40 0.047(3) 0.035(2) 0.048(3) -0.002(2) -0.003(2) -0.010(2)
C41 0.036(2) 0.0283(19) 0.034(2) -0.0021(17) 0.0067(18) -0.0042(18)
C42 0.058(3) 0.050(3) 0.038(2) 0.001(2) -0.004(2) -0.005(2)

loop_
_atom_type_symbol
_atom_type_description
_atom_type_scat_dispersion_real
_atom_type_scat_dispersion_imag
_atom_type_scat_source
C C 0.0033 0.0016 'International Tables Vol C Tables 4.2.6.8 and 6.1.1.4'
H H 0.0000 0.0000 'International Tables Vol C Tables 4.2.6.8 and 6.1.1.4'
N N 0.0061 0.0033 'International Tables Vol C Tables 4.2.6.8 and 6.1.1.4'
S S 0.1246 0.1234 'International Tables Vol C Tables 4.2.6.8 and 6.1.1.4'
Cl Cl 0.1484 0.1585 'International Tables Vol C Tables 4.2.6.8 and 6.1.1.4'
Pt Pt -1.7033 8.3905 'International Tables Vol C Tables 4.2.6.8 and 6.1.1.4'

loop_
_geom_angle_atom_site_label_1
_geom_angle_atom_site_label_2
_geom_angle_atom_site_label_3
_geom_angle
_geom_angle_site_symmetry_1
_geom_angle_site_symmetry_3
C1 Pt1 C1 180.0(4) 3_655 .
C1 Pt1 C16 88.88(17) 3_655 3_655
C1 Pt1 C16 91.12(17) . 3_655
C1 Pt1 C16 91.12(17) 3_655 .
C1 Pt1 C16 88.88(17) . .
C16 Pt1 C16 180.0(3) 3_655 .
C36 S1 C35 89.1(2) . .
C1 N1 C2 109.9(4) . .
C1 N1 C4 122.8(4) . .
C2 N1 C4 126.2(4) . .
C1 N2 C3 110.6(4) . .
C1 N2 C10' 135.4(8) . .
C3 N2 C10' 114.0(8) . .
C1 N2 C10 116.3(5) . .
C3 N2 C10 132.7(5) . .
C10' N2 C10 19.5(7) . .
C35 N3 C41 109.7(3) . .
N2 C1 N1 105.7(4) . .
N2 C1 Pt1 128.7(3) . .
N1 C1 Pt1 125.6(4) . .
C3 C2 N1 106.5(4) . .
C3 C2 H2A 126.8 . .
N1 C2 H2A 126.8 . .
C2 C3 N2 107.4(5) . .
C2 C3 H3A 126.3 . .
N2 C3 H3A 126.3 . .
N1 C4 C9 112.5(4) . .
N1 C4 C5 109.9(4) . .
C9 C4 C5 112.6(4) . .
N1 C4 H4A 107.2 . .
C9 C4 H4A 107.2 . .
C5 C4 H4A 107.2 . .
C6 C5 C4 110.9(4) . .
C6 C5 H5A 109.5 . .
C4 C5 H5A 109.5 . .
C6 C5 H5B 109.5 . .
C4 C5 H5B 109.5 . .
H5A C5 H5B 108.0 . .
C5 C6 C7 112.3(4) . .
C5 C6 H6A 109.1 . .
C7 C6 H6A 109.1 . .
C5 C6 H6B 109.1 . .
C7 C6 H6B 109.1 . .
H6A C6 H6B 107.9 . .
C6 C7 C8 111.1(4) . .
C6 C7 H7A 109.4 . .
C8 C7 H7A 109.4 . .
C6 C7 H7B 109.4 . .
C8 C7 H7B 109.4 . .
H7A C7 H7B 108.0 . .
C7 C8 C9 111.9(4) . .
C7 C8 H8A 109.2 . .
C9 C8 H8A 109.2 . .
C7 C8 H8B 109.2 . .
C9 C8 H8B 109.2 . .
H8A C8 H8B 107.9 . .
C4 C9 C8 110.6(4) . .
C4 C9 H9A 109.5 . .
C8 C9 H9A 109.5 . .
C4 C9 H9B 109.5 . .
C8 C9 H9B 109.5 . .
H9A C9 H9B 108.1 . .
C15 C10 C11 121.4(8) . .
C15 C10 N2 106.1(7) . .
C11 C10 N2 109.5(6) . .
C15 C10 H10A 106.3 . .
C11 C10 H10A 106.3 . .
N2 C10 H10A 106.3 . .
C10 C11 C12 111.6(8) . .
C10 C11 H11A 109.3 . .
C12 C11 H11A 109.3 . .
C10 C11 H11B 109.3 . .
C12 C11 H11B 109.3 . .
H11A C11 H11B 108.0 . .
C13 C12 C11 109.4(8) . .
C13 C12 H12A 109.8 . .
C11 C12 H12A 109.8 . .
C13 C12 H12B 109.8 . .
C11 C12 H12B 109.8 . .
H12A C12 H12B 108.2 . .
C12 C13 C14 105.0(7) . .
C12 C13 H13A 110.7 . .
C14 C13 H13A 110.7 . .
C12 C13 H13B 110.7 . .
C14 C13 H13B 110.7 . .
H13A C13 H13B 108.8 . .
C15 C14 C13 116.3(6) . .
C15 C14 H14A 108.2 . .
C13 C14 H14A 108.2 . .
C15 C14 H14B 108.2 . .
C13 C14 H14B 108.2 . .
H14A C14 H14B 107.4 . .
C10 C15 C14 106.1(7) . .
C10 C15 H15A 110.5 . .
C14 C15 H15A 110.5 . .
C10 C15 H15B 110.5 . .
C14 C15 H15B 110.5 . .
H15A C15 H15B 108.7 . .
C15' C10' N2 133.2(12) . .
C15' C10' C11' 114.0(12) . .
N2 C10' C11' 108.9(11) . .
C10' C11' C12' 113.4(12) . .
C10' C11' H11C 108.9 . .
C12' C11' H11C 108.9 . .
C10' C11' H11D 108.9 . .
C12' C11' H11D 108.9 . .
H11C C11' H11D 107.7 . .
C13' C12' C11' 107.7(13) . .
C13' C12' H12C 110.2 . .
C11' C12' H12C 110.2 . .
C13' C12' H12D 110.2 . .
C11' C12' H12D 110.2 . .
H12C C12' H12D 108.5 . .
C12' C13' C14' 97.9(11) . .
C12' C13' H13C 112.2 . .
C14' C13' H13C 112.2 . .
C12' C13' H13D 112.2 . .
C14' C13' H13D 112.2 . .
H13C C13' H13D 109.8 . .
C13' C14' C15' 109.2(10) . .
C13' C14' H14C 109.8 . .
C15' C14' H14C 109.8 . .
C13' C14' H14D 109.8 . .
C15' C14' H14D 109.8 . .
H14C C14' H14D 108.3 . .
C10' C15' C14' 117.0(11) . .
C10' C15' H15C 108.0 . .
C14' C15' H15C 108.0 . .
C10' C15' H15D 108.0 . .
C14' C15' H15D 108.0 . .
H15C C15' H15D 107.3 . .
C17 C16 Pt1 174.9(4) . .
C16 C17 C18 172.0(4) . .
C19 C18 C30 118.2(4) . .
C19 C18 C17 122.7(4) . .
C30 C18 C17 119.1(4) . .
C20 C19 C18 121.7(4) . .
C20 C19 H19A 119.2 . .
C18 C19 H19A 119.2 . .
C19 C20 C21 119.2(4) . .
C19 C20 H20A 120.4 . .
C21 C20 H20A 120.4 . .
C20 C21 C29 120.5(4) . .
C20 C21 C22 131.5(4) . .
C29 C21 C22 107.9(4) . .
C23 C22 C27 120.0(4) . .
C23 C22 C21 131.5(4) . .
C27 C22 C21 108.5(3) . .
C24 C23 C22 119.2(4) . .
C24 C23 H23A 120.4 . .
C22 C23 H23A 120.4 . .
C23 C24 C25 121.1(4) . .
C23 C24 H24A 119.4 . .
C25 C24 H24A 119.4 . .
C24 C25 C26 119.8(4) . .
C24 C25 C35 118.5(4) . .
C26 C25 C35 121.6(4) . .
C27 C26 C25 119.6(4) . .
C27 C26 H26A 120.2 . .
C25 C26 H26A 120.2 . .
C26 C27 C22 120.2(4) . .
C26 C27 C28 128.9(4) . .
C22 C27 C28 110.9(3) . .
C29 C28 C27 101.1(3) . .
C29 C28 C33 112.4(4) . .
C27 C28 C33 112.3(3) . .
C29 C28 C31 111.6(3) . .
C27 C28 C31 108.8(4) . .
C33 C28 C31 110.3(4) . .
C30 C29 C21 119.7(4) . .
C30 C29 C28 129.0(4) . .
C21 C29 C28 111.4(3) . .
C29 C30 C18 120.6(4) . .
C29 C30 H30A 119.7 . .
C18 C30 H30A 119.7 . .
C32' C31 C32 99.8(6) . .
C32' C31 C28 117.9(6) . .
C32 C31 C28 117.6(5) . .
C32' C31 H31A 104.6 . .
C32 C31 H31A 107.9 . .
C28 C31 H31A 107.9 . .
C32' C31 H31B 10.3 . .
C32 C31 H31B 107.9 . .
C28 C31 H31B 107.9 . .
H31A C31 H31B 107.2 . .
C32' C31 H31C 107.8 . .
C32 C31 H31C 10.1 . .
C28 C31 H31C 107.8 . .
H31A C31 H31C 110.7 . .
H31B C31 H31C 115.0 . .
C32' C31 H31D 107.8 . .
C32 C31 H31D 104.7 . .
C28 C31 H31D 107.8 . .
H31A C31 H31D 4.1 . .
H31B C31 H31D 110.8 . .
H31C C31 H31D 107.2 . .
C31 C32 H32A 109.5 . .
C31 C32 H32B 109.5 . .
H32A C32 H32B 109.5 . .
C31 C32 H32C 109.5 . .
H32A C32 H32C 109.5 . .
H32B C32 H32C 109.5 . .
C31 C32' H32D 109.5 . .
C31 C32' H32E 109.5 . .
H32D C32' H32E 109.5 . .
C31 C32' H32F 109.5 . .
H32D C32' H32F 109.5 . .
H32E C32' H32F 109.5 . .
C34 C33 C28 114.6(4) . .
C34 C33 H33A 108.6 . .
C28 C33 H33A 108.6 . .
C34 C33 H33B 108.6 . .
C28 C33 H33B 108.6 . .
H33A C33 H33B 107.6 . .
C33 C34 H34A 109.5 . .
C33 C34 H34B 109.5 . .
H34A C34 H34B 109.5 . .
C33 C34 H34C 109.5 . .
H34A C34 H34C 109.5 . .
H34B C34 H34C 109.5 . .
N3 C35 C25 123.1(4) . .
N3 C35 S1 115.4(3) . .
C25 C35 S1 121.4(3) . .
C41 C36 C37 120.9(4) . .
C41 C36 S1 109.5(3) . .
C37 C36 S1 129.6(4) . .
C38 C37 C36 117.5(4) . .
C38 C37 H37A 121.3 . .
C36 C37 H37A 121.3 . .
C37 C38 C39 122.1(4) . .
C37 C38 H38A 118.9 . .
C39 C38 H38A 118.9 . .
C40 C39 C38 120.6(4) . .
C40 C39 H39A 119.7 . .
C38 C39 H39A 119.7 . .
C39 C40 C41 118.6(4) . .
C39 C40 H40A 120.7 . .
C41 C40 H40A 120.7 . .
C36 C41 N3 116.3(4) . .
C36 C41 C40 120.2(4) . .
N3 C41 C40 123.5(4) . .
Cl1 C42 Cl2 111.9(3) . .
Cl1 C42 H42A 109.2 . .
Cl2 C42 H42A 109.2 . .
Cl1 C42 H42B 109.2 . .
Cl2 C42 H42B 109.2 . .
H42A C42 H42B 107.9 . .

loop_
_geom_bond_atom_site_label_1
_geom_bond_atom_site_label_2
_geom_bond_distance
_geom_bond_site_symmetry_2
Pt1 C1 2.012(5) 3_655
Pt1 C1 2.012(5) .
Pt1 C16 2.012(5) 3_655
Pt1 C16 2.012(5) .
S1 C36 1.728(4) .
S1 C35 1.760(4) .
Cl1 C42 1.751(5) .
Cl2 C42 1.760(5) .
N1 C1 1.360(6) .
N1 C2 1.390(6) .
N1 C4 1.465(6) .
N2 C1 1.341(6) .
N2 C3 1.376(6) .
N2 C10' 1.462(15) .
N2 C10 1.525(9) .
N3 C35 1.309(5) .
N3 C41 1.395(6) .
C2 C3 1.347(7) .
C2 H2A 0.9500 .
C3 H3A 0.9500 .
C4 C9 1.502(6) .
C4 C5 1.518(6) .
C4 H4A 1.0000 .
C5 C6 1.506(7) .
C5 H5A 0.9900 .
C5 H5B 0.9900 .
C6 C7 1.512(6) .
C6 H6A 0.9900 .
C6 H6B 0.9900 .
C7 C8 1.536(7) .
C7 H7A 0.9900 .
C7 H7B 0.9900 .
C8 C9 1.537(6) .
C8 H8A 0.9900 .
C8 H8B 0.9900 .
C9 H9A 0.9900 .
C9 H9B 0.9900 .
C10 C15 1.413(10) .
C10 C11 1.494(10) .
C10 H10A 1.0000 .
C11 C12 1.534(10) .
C11 H11A 0.9900 .
C11 H11B 0.9900 .
C12 C13 1.495(10) .
C12 H12A 0.9900 .
C12 H12B 0.9900 .
C13 C14 1.605(10) .
C13 H13A 0.9900 .
C13 H13B 0.9900 .
C14 C15 1.575(10) .
C14 H14A 0.9900 .
C14 H14B 0.9900 .
C15 H15A 0.9900 .
C15 H15B 0.9900 .
C10' C15' 1.431(13) .
C10' C11' 1.489(14) .
C11' C12' 1.497(14) .
C11' H11C 0.9900 .
C11' H11D 0.9900 .
C12' C13' 1.473(14) .
C12' H12C 0.9900 .
C12' H12D 0.9900 .
C13' C14' 1.566(14) .
C13' H13C 0.9900 .
C13' H13D 0.9900 .
C14' C15' 1.599(14) .
C14' H14C 0.9900 .
C14' H14D 0.9900 .
C15' H15C 0.9900 .
C15' H15D 0.9900 .
C16 C17 1.180(6) .
C17 C18 1.450(6) .
C18 C19 1.395(6) .
C18 C30 1.408(6) .
C19 C20 1.377(6) .
C19 H19A 0.9500 .
C20 C21 1.383(6) .
C20 H20A 0.9500 .
C21 C29 1.403(5) .
C21 C22 1.473(5) .
C22 C23 1.393(5) .
C22 C27 1.402(6) .
C23 C24 1.380(6) .
C23 H23A 0.9500 .
C24 C25 1.388(6) .
C24 H24A 0.9500 .
C25 C26 1.394(6) .
C25 C35 1.476(5) .
C26 C27 1.384(5) .
C26 H26A 0.9500 .
C27 C28 1.522(5) .
C28 C29 1.521(5) .
C28 C33 1.535(6) .
C28 C31 1.552(6) .
C29 C30 1.373(5) .
C30 H30A 0.9500 .
C31 C32' 1.475(12) .
C31 C32 1.504(9) .
C31 H31A 0.9900 .
C31 H31B 0.9900 .
C31 H31C 0.9900 .
C31 H31D 0.9900 .
C32 H32A 0.9800 .
C32 H32B 0.9800 .
C32 H32C 0.9800 .
C32' H32D 0.9800 .
C32' H32E 0.9800 .
C32' H32F 0.9800 .
C33 C34 1.511(6) .
C33 H33A 0.9900 .
C33 H33B 0.9900 .
C34 H34A 0.9800 .
C34 H34B 0.9800 .
C34 H34C 0.9800 .
C36 C41 1.384(6) .
C36 C37 1.410(6) .
C37 C38 1.374(6) .
C37 H37A 0.9500 .
C38 C39 1.392(7) .
C38 H38A 0.9500 .
C39 C40 1.368(6) .
C39 H39A 0.9500 .
C40 C41 1.414(6) .
C40 H40A 0.9500 .
C42 H42A 0.9900 .
C42 H42B 0.9900 .
